data_1542382
loop_
_publ_author_name
'Tang, E.'
'Wang, Weilin'
'Zhao, Yinjiao'
'Zhang, Meng'
'Dai, Xin'

_publ_section_title
;
 Catalytic and Atom-Economic Intermolecular Amidoselenenylation of
 Alkenes.
;
_journal_issue 2
_journal_name_full 'Organic letters'
_journal_page_first 176
_journal_page_last 179
_journal_paper_doi 10.1021/acs.orglett.5b03157
_journal_volume 18
_journal_year 2016
_chemical_formula_sum 'C31 H27 N O3 Se'
_chemical_formula_weight 540.50
_chemical_name_systematic
; 
 ? 
;
_space_group_IT_number 2
_symmetry_cell_setting triclinic
_symmetry_space_group_name_Hall '-P 1'
_symmetry_space_group_name_H-M 'P -1'
_atom_sites_solution_hydrogens geom
_atom_sites_solution_primary direct
_atom_sites_solution_secondary difmap
_audit_creation_method SHELXL-97
_cell_angle_alpha 72.8040(10)
_cell_angle_beta 87.4050(10)
_cell_angle_gamma 88.7930(10)
_cell_formula_units_Z 2
_cell_length_a 6.8204(8)
_cell_length_b 13.7059(15)
_cell_length_c 14.4554(16)
_cell_measurement_reflns_used 2594
_cell_measurement_temperature 293(2)
_cell_measurement_theta_max 21.96
_cell_measurement_theta_min 2.44
_cell_volume 1289.5(3)
_computing_cell_refinement 'Bruker SMART'
_computing_data_collection 'Bruker SMART'
_computing_data_reduction 'Bruker SAINT'
_computing_molecular_graphics 'Bruker SHELXTL'
_computing_publication_material 'Bruker SHELXTL'
_computing_structure_refinement 'SHELXL-97 (Sheldrick, 1997)'
_computing_structure_solution 'SHELXS-97 (Sheldrick, 1990)'
_diffrn_ambient_temperature 293(2)
_diffrn_measured_fraction_theta_full 0.995
_diffrn_measured_fraction_theta_max 0.995
_diffrn_measurement_device_type 'CCD area detector'
_diffrn_measurement_method 'phi and omega scans'
_diffrn_radiation_monochromator graphite
_diffrn_radiation_source 'fine-focus sealed tube'
_diffrn_radiation_type MoK\a
_diffrn_radiation_wavelength 0.71073
_diffrn_reflns_av_R_equivalents 0.0364
_diffrn_reflns_av_sigmaI/netI 0.0566
_diffrn_reflns_limit_h_max 8
_diffrn_reflns_limit_h_min -8
_diffrn_reflns_limit_k_max 16
_diffrn_reflns_limit_k_min -16
_diffrn_reflns_limit_l_max 17
_diffrn_reflns_limit_l_min -17
_diffrn_reflns_number 10298
_diffrn_reflns_theta_full 25.15
_diffrn_reflns_theta_max 25.15
_diffrn_reflns_theta_min 1.48
_exptl_absorpt_coefficient_mu 1.489
_exptl_absorpt_correction_T_max 0.6806
_exptl_absorpt_correction_T_min 0.6315
_exptl_crystal_colour colourless
_exptl_crystal_density_diffrn 1.392
_exptl_crystal_density_method 'not measured'
_exptl_crystal_description block
_exptl_crystal_F_000 556
_exptl_crystal_size_max 0.34
_exptl_crystal_size_mid 0.30
_exptl_crystal_size_min 0.28
_refine_diff_density_max 0.314
_refine_diff_density_min -0.285
_refine_diff_density_rms 0.054
_refine_ls_extinction_method none
_refine_ls_goodness_of_fit_ref 1.047
_refine_ls_hydrogen_treatment mixed
_refine_ls_matrix_type full
_refine_ls_number_parameters 326
_refine_ls_number_reflns 4592
_refine_ls_number_restraints 0
_refine_ls_restrained_S_all 1.047
_refine_ls_R_factor_all 0.0645
_refine_ls_R_factor_gt 0.0398
_refine_ls_shift/su_max 0.000
_refine_ls_shift/su_mean 0.000
_refine_ls_structure_factor_coef Fsqd
_refine_ls_weighting_details 'calc w=1/[\s^2^(Fo^2^)+(0.0226P)^2^+0.5708P] where P=(Fo^2^+2Fc^2^)/3'
_refine_ls_weighting_scheme calc
_refine_ls_wR_factor_gt 0.0776
_refine_ls_wR_factor_ref 0.0868
_reflns_number_gt 3355
_reflns_number_total 4592
_reflns_threshold_expression >2sigma(I)
_cod_data_source_file ol5b03157_si_002.cif
_cod_data_source_block 1
_cod_depositor_comments
;
The following automatic conversions were performed:

'_symmetry_cell_setting' value 'Triclinic' changed to 'triclinic'
according to
/usr/data/users/saulius/crontab/automatic-downloads/current/ACS/lib/dictionaries/cif_core.dic
dictionary named 'cif_core.dic' version 2.4.2 from 2011-04-26.

Automatic conversion script
Id: cif_fix_values 4268 2015-11-12 08:31:59Z antanas 
;
_cod_original_sg_symbol_H-M 'P-1 '
_cod_database_code 1542382

loop_
_symmetry_equiv_pos_as_xyz
'x, y, z'
'-x, -y, -z'

loop_
_atom_site_label
_atom_site_type_symbol
_atom_site_fract_x
_atom_site_fract_y
_atom_site_fract_z
_atom_site_U_iso_or_equiv
_atom_site_adp_type
_atom_site_occupancy
_atom_site_symmetry_multiplicity
_atom_site_calc_flag
_atom_site_refinement_flags
N1 N 0.3008(3) 0.28495(18) 0.15966(17) 0.0409(6) Uani 1 1 d .
O1 O 0.0698(3) 0.31249(16) 0.31965(14) 0.0543(6) Uani 1 1 d .
O2 O 0.5920(3) 0.23769(19) 0.2366(2) 0.0742(7) Uani 1 1 d .
O3 O 0.0389(3) 0.38096(16) 0.08490(15) 0.0551(6) Uani 1 1 d .
Se1 Se -0.04663(5) 0.02750(3) 0.30027(2) 0.05429(13) Uani 1 1 d .
C1 C 0.3293(5) 0.1202(2) 0.0436(2) 0.0600(9) Uani 1 1 d .
H1 H 0.4511 0.1090 0.0715 0.072 Uiso 1 1 calc R
C2 C 0.3039(7) 0.0994(3) -0.0431(3) 0.0767(12) Uani 1 1 d .
H2 H 0.4083 0.0748 -0.0736 0.092 Uiso 1 1 calc R
C3 C 0.1239(8) 0.1154(3) -0.0838(3) 0.0822(13) Uani 1 1 d .
H3 H 0.1061 0.1011 -0.1418 0.099 Uiso 1 1 calc R
C4 C -0.0296(6) 0.1522(3) -0.0396(3) 0.0747(11) Uani 1 1 d .
H4 H -0.1512 0.1629 -0.0677 0.090 Uiso 1 1 calc R
C5 C -0.0047(5) 0.1734(3) 0.0469(2) 0.0589(9) Uani 1 1 d .
H5 H -0.1099 0.1984 0.0766 0.071 Uiso 1 1 calc R
C6 C 0.1744(5) 0.1578(2) 0.0894(2) 0.0455(8) Uani 1 1 d .
C7 C 0.2170(4) 0.1820(2) 0.1829(2) 0.0427(7) Uani 1 1 d .
H7 H 0.3201 0.1342 0.2138 0.051 Uiso 1 1 calc R
C8 C 0.0470(4) 0.1692(2) 0.2578(2) 0.0432(7) Uani 1 1 d .
H8 H -0.0615 0.2119 0.2253 0.052 Uiso 1 1 calc R
C9 C 0.0926(5) 0.2050(2) 0.3444(2) 0.0504(8) Uani 1 1 d .
H9A H 0.0044 0.1726 0.3989 0.060 Uiso 1 1 calc R
H9B H 0.2260 0.1859 0.3631 0.060 Uiso 1 1 calc R
C10 C 0.1233(5) 0.3526(3) 0.3942(2) 0.0643(10) Uani 1 1 d .
H10A H 0.2647 0.3491 0.3997 0.077 Uiso 1 1 calc R
H10B H 0.0635 0.3130 0.4557 0.077 Uiso 1 1 calc R
C11 C 0.0546(5) 0.4616(3) 0.3705(2) 0.0535(9) Uani 1 1 d .
C12 C -0.1391(6) 0.4871(3) 0.3924(2) 0.0593(9) Uani 1 1 d .
C13 C -0.1890(6) 0.5893(3) 0.3695(3) 0.0749(11) Uani 1 1 d .
H13 H -0.3160 0.6075 0.3844 0.090 Uiso 1 1 calc R
C14 C -0.0575(8) 0.6646(3) 0.3255(3) 0.0861(13) Uani 1 1 d .
H14 H -0.0955 0.7328 0.3110 0.103 Uiso 1 1 calc R
C15 C 0.1281(8) 0.6397(3) 0.3030(3) 0.0862(13) Uani 1 1 d .
H15 H 0.2172 0.6907 0.2723 0.103 Uiso 1 1 calc R
C16 C 0.1840(6) 0.5391(3) 0.3259(3) 0.0698(10) Uani 1 1 d .
H16 H 0.3122 0.5225 0.3111 0.084 Uiso 1 1 calc R
C17 C -0.2876(6) 0.4064(4) 0.4385(3) 0.0913(13) Uani 1 1 d .
H17A H -0.4097 0.4381 0.4496 0.137 Uiso 1 1 calc R
H17B H -0.2413 0.3640 0.4991 0.137 Uiso 1 1 calc R
H17C H -0.3070 0.3652 0.3962 0.137 Uiso 1 1 calc R
C18 C 0.1934(5) -0.0439(2) 0.3431(2) 0.0502(8) Uani 1 1 d .
C19 C 0.2543(6) -0.0579(3) 0.4357(2) 0.0639(10) Uani 1 1 d .
H19 H 0.1820 -0.0293 0.4775 0.077 Uiso 1 1 calc R
C20 C 0.4216(7) -0.1140(3) 0.4672(3) 0.0815(12) Uani 1 1 d .
H20 H 0.4608 -0.1231 0.5300 0.098 Uiso 1 1 calc R
C21 C 0.5311(6) -0.1566(3) 0.4065(3) 0.0797(12) Uani 1 1 d .
H21 H 0.6443 -0.1940 0.4278 0.096 Uiso 1 1 calc R
C22 C 0.4716(6) -0.1432(3) 0.3148(3) 0.0756(11) Uani 1 1 d .
H22 H 0.5450 -0.1717 0.2733 0.091 Uiso 1 1 calc R
C23 C 0.3040(6) -0.0880(3) 0.2827(3) 0.0634(10) Uani 1 1 d .
H23 H 0.2645 -0.0803 0.2202 0.076 Uiso 1 1 calc R
C24 C 0.4832(4) 0.3035(3) 0.1917(2) 0.0475(8) Uani 1 1 d .
C25 C 0.5066(4) 0.4161(2) 0.1603(2) 0.0444(8) Uani 1 1 d .
C26 C 0.3387(4) 0.4603(2) 0.1146(2) 0.0423(7) Uani 1 1 d .
C27 C 0.2018(5) 0.3763(2) 0.1153(2) 0.0431(7) Uani 1 1 d .
C28 C 0.3157(5) 0.5634(3) 0.0770(2) 0.0553(9) Uani 1 1 d .
H28 H 0.2021 0.5922 0.0465 0.066 Uiso 1 1 calc R
C29 C 0.4710(6) 0.6234(3) 0.0867(3) 0.0664(10) Uani 1 1 d .
H29 H 0.4612 0.6941 0.0623 0.080 Uiso 1 1 calc R
C30 C 0.6401(6) 0.5799(3) 0.1321(3) 0.0679(11) Uani 1 1 d .
H30 H 0.7414 0.6222 0.1371 0.081 Uiso 1 1 calc R
C31 C 0.6619(5) 0.4755(3) 0.1701(2) 0.0571(9) Uani 1 1 d .
H31 H 0.7752 0.4464 0.2007 0.068 Uiso 1 1 calc R

loop_
_atom_site_aniso_label
_atom_site_aniso_U_11
_atom_site_aniso_U_22
_atom_site_aniso_U_33
_atom_site_aniso_U_23
_atom_site_aniso_U_13
_atom_site_aniso_U_12
N1 0.0355(14) 0.0436(16) 0.0446(14) -0.0147(12) 0.0004(12) 0.0004(12)
O1 0.0761(15) 0.0454(13) 0.0473(13) -0.0230(11) -0.0005(11) 0.0026(12)
O2 0.0438(14) 0.0627(17) 0.113(2) -0.0186(15) -0.0228(14) 0.0083(13)
O3 0.0471(13) 0.0560(15) 0.0598(14) -0.0113(11) -0.0169(11) 0.0016(11)
Se1 0.0565(2) 0.0507(2) 0.0573(2) -0.01878(17) 0.00507(16) -0.01125(16)
C1 0.071(2) 0.052(2) 0.057(2) -0.0175(18) 0.0084(19) 0.0030(18)
C2 0.115(4) 0.056(2) 0.059(3) -0.021(2) 0.021(2) 0.003(2)
C3 0.145(4) 0.057(3) 0.050(2) -0.024(2) -0.005(3) -0.002(3)
C4 0.096(3) 0.075(3) 0.061(2) -0.030(2) -0.017(2) -0.001(2)
C5 0.061(2) 0.065(2) 0.057(2) -0.0283(19) -0.0064(18) 0.0009(18)
C6 0.056(2) 0.0402(18) 0.0422(18) -0.0153(15) 0.0050(16) -0.0048(15)
C7 0.0418(17) 0.0388(18) 0.0470(18) -0.0127(15) 0.0019(14) 0.0026(14)
C8 0.0447(18) 0.0391(18) 0.0483(18) -0.0170(15) -0.0038(15) 0.0020(14)
C9 0.059(2) 0.045(2) 0.0483(19) -0.0155(16) 0.0007(16) -0.0040(16)
C10 0.078(2) 0.065(2) 0.059(2) -0.0301(19) -0.0176(19) 0.011(2)
C11 0.070(2) 0.052(2) 0.048(2) -0.0285(17) -0.0184(18) 0.0070(19)
C12 0.076(3) 0.064(2) 0.044(2) -0.0249(18) -0.0110(19) 0.010(2)
C13 0.088(3) 0.076(3) 0.069(3) -0.036(2) -0.006(2) 0.022(3)
C14 0.130(4) 0.059(3) 0.075(3) -0.030(2) -0.017(3) 0.026(3)
C15 0.122(4) 0.057(3) 0.082(3) -0.023(2) -0.003(3) -0.005(3)
C16 0.073(3) 0.078(3) 0.069(2) -0.039(2) -0.001(2) -0.002(2)
C17 0.084(3) 0.111(4) 0.077(3) -0.027(3) 0.003(2) -0.006(3)
C18 0.063(2) 0.0353(18) 0.048(2) -0.0069(15) 0.0091(17) -0.0071(16)
C19 0.083(3) 0.056(2) 0.050(2) -0.0121(18) -0.001(2) 0.001(2)
C20 0.104(3) 0.070(3) 0.066(3) -0.011(2) -0.021(3) -0.001(3)
C21 0.078(3) 0.061(3) 0.092(3) -0.010(2) -0.004(3) 0.008(2)
C22 0.085(3) 0.060(3) 0.079(3) -0.018(2) 0.011(2) 0.011(2)
C23 0.082(3) 0.052(2) 0.056(2) -0.0176(18) 0.004(2) 0.003(2)
C24 0.0357(18) 0.057(2) 0.0500(19) -0.0169(17) -0.0025(15) 0.0035(17)
C25 0.0413(18) 0.054(2) 0.0407(18) -0.0192(16) 0.0032(14) -0.0018(16)
C26 0.0462(18) 0.0447(19) 0.0358(16) -0.0123(15) 0.0021(14) -0.0026(15)
C27 0.0443(19) 0.050(2) 0.0363(17) -0.0145(15) -0.0007(15) 0.0004(16)
C28 0.065(2) 0.049(2) 0.050(2) -0.0118(17) -0.0036(17) -0.0073(18)
C29 0.092(3) 0.049(2) 0.055(2) -0.0119(18) 0.008(2) -0.012(2)
C30 0.074(3) 0.075(3) 0.063(2) -0.034(2) 0.016(2) -0.036(2)
C31 0.048(2) 0.076(3) 0.055(2) -0.030(2) 0.0010(16) -0.0119(19)

loop_
_atom_type_symbol
_atom_type_description
_atom_type_scat_dispersion_real
_atom_type_scat_dispersion_imag
_atom_type_scat_source
C C 0.0033 0.0016 'International Tables Vol C Tables 4.2.6.8 and 6.1.1.4'
H H 0.0000 0.0000 'International Tables Vol C Tables 4.2.6.8 and 6.1.1.4'
N N 0.0061 0.0033 'International Tables Vol C Tables 4.2.6.8 and 6.1.1.4'
O O 0.0106 0.0060 'International Tables Vol C Tables 4.2.6.8 and 6.1.1.4'
Se Se -0.0929 2.2259 'International Tables Vol C Tables 4.2.6.8 and 6.1.1.4'

loop_
_geom_angle_atom_site_label_1
_geom_angle_atom_site_label_2
_geom_angle_atom_site_label_3
_geom_angle
C24 N1 C27 111.4(3)
C24 N1 C7 122.8(3)
C27 N1 C7 125.3(2)
C10 O1 C9 112.8(2)
C18 Se1 C8 100.32(12)
C2 C1 C6 120.6(4)
C2 C1 H1 119.7
C6 C1 H1 119.7
C3 C2 C1 119.5(4)
C3 C2 H2 120.2
C1 C2 H2 120.2
C4 C3 C2 120.5(4)
C4 C3 H3 119.8
C2 C3 H3 119.8
C3 C4 C5 120.2(4)
C3 C4 H4 119.9
C5 C4 H4 119.9
C6 C5 C4 120.6(3)
C6 C5 H5 119.7
C4 C5 H5 119.7
C5 C6 C1 118.6(3)
C5 C6 C7 124.2(3)
C1 C6 C7 117.2(3)
N1 C7 C6 109.7(2)
N1 C7 C8 110.7(2)
C6 C7 C8 116.5(2)
N1 C7 H7 106.5
C6 C7 H7 106.5
C8 C7 H7 106.5
C9 C8 C7 113.8(2)
C9 C8 Se1 110.7(2)
C7 C8 Se1 111.08(19)
C9 C8 H8 106.9
C7 C8 H8 106.9
Se1 C8 H8 106.9
O1 C9 C8 109.4(2)
O1 C9 H9A 109.8
C8 C9 H9A 109.8
O1 C9 H9B 109.8
C8 C9 H9B 109.8
H9A C9 H9B 108.2
O1 C10 C11 108.7(3)
O1 C10 H10A 110.0
C11 C10 H10A 110.0
O1 C10 H10B 110.0
C11 C10 H10B 110.0
H10A C10 H10B 108.3
C16 C11 C12 118.9(3)
C16 C11 C10 119.4(3)
C12 C11 C10 121.6(3)
C13 C12 C11 117.8(4)
C13 C12 C17 120.8(4)
C11 C12 C17 121.4(3)
C14 C13 C12 122.0(4)
C14 C13 H13 119.0
C12 C13 H13 119.0
C15 C14 C13 120.0(4)
C15 C14 H14 120.0
C13 C14 H14 120.0
C14 C15 C16 119.7(4)
C14 C15 H15 120.2
C16 C15 H15 120.2
C15 C16 C11 121.5(4)
C15 C16 H16 119.2
C11 C16 H16 119.2
C12 C17 H17A 109.5
C12 C17 H17B 109.5
H17A C17 H17B 109.5
C12 C17 H17C 109.5
H17A C17 H17C 109.5
H17B C17 H17C 109.5
C19 C18 C23 118.3(3)
C19 C18 Se1 121.2(3)
C23 C18 Se1 120.3(3)
C18 C19 C20 120.6(3)
C18 C19 H19 119.7
C20 C19 H19 119.7
C21 C20 C19 120.6(4)
C21 C20 H20 119.7
C19 C20 H20 119.7
C22 C21 C20 119.2(4)
C22 C21 H21 120.4
C20 C21 H21 120.4
C21 C22 C23 120.8(4)
C21 C22 H22 119.6
C23 C22 H22 119.6
C22 C23 C18 120.5(3)
C22 C23 H23 119.8
C18 C23 H23 119.8
O2 C24 N1 124.3(3)
O2 C24 C25 129.6(3)
N1 C24 C25 106.1(3)
C26 C25 C31 121.2(3)
C26 C25 C24 108.5(3)
C31 C25 C24 130.4(3)
C28 C26 C25 122.6(3)
C28 C26 C27 129.5(3)
C25 C26 C27 107.9(3)
O3 C27 N1 124.3(3)
O3 C27 C26 129.8(3)
N1 C27 C26 106.0(3)
C26 C28 C29 116.5(3)
C26 C28 H28 121.7
C29 C28 H28 121.7
C30 C29 C28 121.4(3)
C30 C29 H29 119.3
C28 C29 H29 119.3
C31 C30 C29 121.7(3)
C31 C30 H30 119.1
C29 C30 H30 119.1
C30 C31 C25 116.7(3)
C30 C31 H31 121.7
C25 C31 H31 121.7

loop_
_geom_bond_atom_site_label_1
_geom_bond_atom_site_label_2
_geom_bond_distance
N1 C24 1.400(4)
N1 C27 1.402(4)
N1 C7 1.472(4)
O1 C10 1.411(3)
O1 C9 1.416(3)
O2 C24 1.207(3)
O3 C27 1.207(3)
Se1 C18 1.920(3)
Se1 C8 1.967(3)
C1 C2 1.384(5)
C1 C6 1.392(4)
C1 H1 0.9300
C2 C3 1.371(5)
C2 H2 0.9300
C3 C4 1.366(5)
C3 H3 0.9300
C4 C5 1.383(4)
C4 H4 0.9300
C5 C6 1.376(4)
C5 H5 0.9300
C6 C7 1.525(4)
C7 C8 1.527(4)
C7 H7 0.9800
C8 C9 1.520(4)
C8 H8 0.9800
C9 H9A 0.9700
C9 H9B 0.9700
C10 C11 1.501(4)
C10 H10A 0.9700
C10 H10B 0.9700
C11 C16 1.380(5)
C11 C12 1.406(5)
C12 C13 1.379(5)
C12 C17 1.499(5)
C13 C14 1.369(6)
C13 H13 0.9300
C14 C15 1.354(6)
C14 H14 0.9300
C15 C16 1.370(5)
C15 H15 0.9300
C16 H16 0.9300
C17 H17A 0.9600
C17 H17B 0.9600
C17 H17C 0.9600
C18 C19 1.377(4)
C18 C23 1.390(4)
C19 C20 1.380(5)
C19 H19 0.9300
C20 C21 1.376(5)
C20 H20 0.9300
C21 C22 1.363(5)
C21 H21 0.9300
C22 C23 1.378(5)
C22 H22 0.9300
C23 H23 0.9300
C24 C25 1.484(4)
C25 C26 1.384(4)
C25 C31 1.387(4)
C26 C28 1.365(4)
C26 C27 1.494(4)
C28 C29 1.391(5)
C28 H28 0.9300
C29 C30 1.387(5)
C29 H29 0.9300
C30 C31 1.381(5)
C30 H30 0.9300
C31 H31 0.9300

loop_
_geom_torsion_atom_site_label_1
_geom_torsion_atom_site_label_2
_geom_torsion_atom_site_label_3
_geom_torsion_atom_site_label_4
_geom_torsion
C6 C1 C2 C3 -0.5(5)
C1 C2 C3 C4 0.4(6)
C2 C3 C4 C5 -0.1(6)
C3 C4 C5 C6 0.0(6)
C4 C5 C6 C1 -0.1(5)
C4 C5 C6 C7 178.1(3)
C2 C1 C6 C5 0.3(5)
C2 C1 C6 C7 -178.0(3)
C24 N1 C7 C6 -123.1(3)
C27 N1 C7 C6 65.8(3)
C24 N1 C7 C8 107.0(3)
C27 N1 C7 C8 -64.1(3)
C5 C6 C7 N1 -94.2(3)
C1 C6 C7 N1 84.0(3)
C5 C6 C7 C8 32.5(4)
C1 C6 C7 C8 -149.3(3)
N1 C7 C8 C9 -47.8(3)
C6 C7 C8 C9 -173.9(3)
N1 C7 C8 Se1 -173.57(19)
C6 C7 C8 Se1 60.2(3)
C18 Se1 C8 C9 -72.0(2)
C18 Se1 C8 C7 55.5(2)
C10 O1 C9 C8 -175.7(3)
C7 C8 C9 O1 81.0(3)
Se1 C8 C9 O1 -153.0(2)
C9 O1 C10 C11 -168.1(3)
O1 C10 C11 C16 -96.8(4)
O1 C10 C11 C12 83.2(4)
C16 C11 C12 C13 -1.1(5)
C10 C11 C12 C13 178.9(3)
C16 C11 C12 C17 178.4(3)
C10 C11 C12 C17 -1.5(5)
C11 C12 C13 C14 1.0(5)
C17 C12 C13 C14 -178.6(4)
C12 C13 C14 C15 0.1(6)
C13 C14 C15 C16 -1.0(6)
C14 C15 C16 C11 0.9(6)
C12 C11 C16 C15 0.2(5)
C10 C11 C16 C15 -179.8(3)
C8 Se1 C18 C19 85.8(3)
C8 Se1 C18 C23 -98.0(3)
C23 C18 C19 C20 0.3(5)
Se1 C18 C19 C20 176.6(3)
C18 C19 C20 C21 0.3(6)
C19 C20 C21 C22 -0.4(6)
C20 C21 C22 C23 -0.1(6)
C21 C22 C23 C18 0.7(6)
C19 C18 C23 C22 -0.8(5)
Se1 C18 C23 C22 -177.1(3)
C27 N1 C24 O2 176.0(3)
C7 N1 C24 O2 3.7(4)
C27 N1 C24 C25 -3.2(3)
C7 N1 C24 C25 -175.5(2)
O2 C24 C25 C26 -177.1(3)
N1 C24 C25 C26 2.0(3)
O2 C24 C25 C31 3.3(5)
N1 C24 C25 C31 -177.6(3)
C31 C25 C26 C28 -0.1(4)
C24 C25 C26 C28 -179.7(3)
C31 C25 C26 C27 179.5(3)
C24 C25 C26 C27 -0.1(3)
C24 N1 C27 O3 -177.1(3)
C7 N1 C27 O3 -5.1(4)
C24 N1 C27 C26 3.1(3)
C7 N1 C27 C26 175.1(2)
C28 C26 C27 O3 -2.0(5)
C25 C26 C27 O3 178.4(3)
C28 C26 C27 N1 177.7(3)
C25 C26 C27 N1 -1.8(3)
C25 C26 C28 C29 0.0(4)
C27 C26 C28 C29 -179.4(3)
C26 C28 C29 C30 0.2(5)
C28 C29 C30 C31 -0.3(5)
C29 C30 C31 C25 0.2(5)
C26 C25 C31 C30 0.0(4)
C24 C25 C31 C30 179.4(3)
